data_7209996
loop_
_publ_author_name
'Du, Ke-Zhao'
'Feng, Mei-Ling'
'Li, Jian-Rong'
'Huang, Xiao-Ying'

_publ_section_title
;
 Ionothermal synthesis and characterization of two cluster chalcohalides:
 [Cr7S8Cl2(NH3)14.5(H2O)1.5]Cl3&#x00B7;H2O and
 [Emim]2[Sn2As2S4(S2)2Br2.43Cl1.56]
;
_journal_issue 28
_journal_name_full CrystEngComm
_journal_page_first 5594
_journal_paper_doi 10.1039/c3ce40592c
_journal_volume 15
_journal_year 2013
_chemical_formula_moiety 'As2 Br2.43 Cl1.56 S8 Sn2, 2(C6 H11 N2)'
_chemical_formula_sum 'C12 H22 As2 Br2.43 Cl1.56 N4 S8 Sn2'
_chemical_formula_weight 1115.93
_chemical_name_systematic
;
?
;
_space_group_IT_number 61
_symmetry_cell_setting orthorhombic
_symmetry_space_group_name_Hall '-P 2ac 2ab'
_symmetry_space_group_name_H-M 'P b c a'
_atom_sites_solution_hydrogens geom
_atom_sites_solution_primary direct
_atom_sites_solution_secondary difmap
_audit_creation_method SHELXL-97
_cell_angle_alpha 90.00
_cell_angle_beta 90.00
_cell_angle_gamma 90.00
_cell_formula_units_Z 4
_cell_length_a 15.1894(4)
_cell_length_b 12.7155(3)
_cell_length_c 16.4353(4)
_cell_measurement_reflns_used 2838
_cell_measurement_temperature 293(2)
_cell_measurement_theta_max 29.2033
_cell_measurement_theta_min 2.4239
_cell_volume 3174.33(14)
_computing_cell_refinement
;
CrysAlisPro, Agilent Technologies,
Version 1.171.35.19 (release 27-10-2011 CrysAlis171 .NET)
(compiled Oct 27 2011,15:02:11)
;
_computing_data_collection
;
CrysAlisPro, Agilent Technologies,
Version 1.171.35.19 (release 27-10-2011 CrysAlis171 .NET)
(compiled Oct 27 2011,15:02:11)
;
_computing_data_reduction
;
CrysAlisPro, Agilent Technologies,
Version 1.171.35.19 (release 27-10-2011 CrysAlis171 .NET)
(compiled Oct 27 2011,15:02:11)
;
_computing_molecular_graphics 'DIAMOND. Version 3.0. Crystal Impact'
_computing_publication_material 'Windows Word 2003'
_computing_structure_refinement 'SHELXL-97 (Sheldrick, 1997)'
_computing_structure_solution 'SHELXS-97 (Sheldrick, 1990)'
_diffrn_ambient_temperature 293(2)
_diffrn_detector_area_resol_mean 16.2083
_diffrn_measured_fraction_theta_full 0.987
_diffrn_measured_fraction_theta_max 0.987
_diffrn_measurement_device_type 'Xcalibur, Eos'
_diffrn_measurement_method '\w scans'
_diffrn_radiation_monochromator graphite
_diffrn_radiation_source 'fine-focus sealed tube'
_diffrn_radiation_type MoK\a
_diffrn_radiation_wavelength 0.71073
_diffrn_reflns_av_R_equivalents 0.0250
_diffrn_reflns_av_sigmaI/netI 0.0351
_diffrn_reflns_limit_h_max 11
_diffrn_reflns_limit_h_min -19
_diffrn_reflns_limit_k_max 16
_diffrn_reflns_limit_k_min -8
_diffrn_reflns_limit_l_max 19
_diffrn_reflns_limit_l_min -21
_diffrn_reflns_number 8628
_diffrn_reflns_theta_full 27.10
_diffrn_reflns_theta_max 27.10
_diffrn_reflns_theta_min 2.43
_exptl_absorpt_coefficient_mu 7.379
_exptl_absorpt_correction_T_max 1.00000
_exptl_absorpt_correction_T_min 0.76044
_exptl_absorpt_correction_type multi-scan
_exptl_absorpt_process_details
;
CrysAlisPro, Agilent Technologies,
Version 1.171.35.19 (release 27-10-2011 CrysAlis171 .NET)
(compiled Oct 27 2011,15:02:11)
Empirical absorption correction using spherical harmonics,
implemented in SCALE3 ABSPACK scaling algorithm.
;
_exptl_crystal_colour red
_exptl_crystal_density_diffrn 2.335
_exptl_crystal_density_method 'not measured'
_exptl_crystal_description block
_exptl_crystal_F_000 2111
_exptl_crystal_size_max 0.23
_exptl_crystal_size_mid 0.20
_exptl_crystal_size_min 0.17
_refine_diff_density_max 1.024
_refine_diff_density_min -0.672
_refine_diff_density_rms 0.098
_refine_ls_extinction_method none
_refine_ls_goodness_of_fit_ref 1.005
_refine_ls_hydrogen_treatment constr
_refine_ls_matrix_type full
_refine_ls_number_parameters 175
_refine_ls_number_reflns 3451
_refine_ls_number_restraints 39
_refine_ls_restrained_S_all 1.009
_refine_ls_R_factor_all 0.0471
_refine_ls_R_factor_gt 0.0314
_refine_ls_shift/su_max 0.002
_refine_ls_shift/su_mean 0.000
_refine_ls_structure_factor_coef Fsqd
_refine_ls_weighting_details 'calc w=1/[\s^2^(Fo^2^)+(0.0300P)^2^+1.8000P] where P=(Fo^2^+2Fc^2^)/3'
_refine_ls_weighting_scheme calc
_refine_ls_wR_factor_gt 0.0641
_refine_ls_wR_factor_ref 0.0706
_reflns_number_gt 2704
_reflns_number_total 3451
_reflns_threshold_expression >2sigma(I)
_cod_data_source_file c3ce40592c.txt
_cod_data_source_block duke
_cod_database_code 7209996

loop_
_symmetry_equiv_pos_as_xyz
'x, y, z'
'-x+1/2, -y, z+1/2'
'x+1/2, -y+1/2, -z'
'-x, y+1/2, -z+1/2'
'-x, -y, -z'
'x-1/2, y, -z-1/2'
'-x-1/2, y-1/2, z'
'x, -y-1/2, z-1/2'

loop_
_atom_site_label
_atom_site_type_symbol
_atom_site_fract_x
_atom_site_fract_y
_atom_site_fract_z
_atom_site_U_iso_or_equiv
_atom_site_adp_type
_atom_site_occupancy
_atom_site_symmetry_multiplicity
_atom_site_calc_flag
_atom_site_refinement_flags
_atom_site_disorder_assembly
_atom_site_disorder_group
Sn1 Sn 0.545654(18) 0.59384(2) 0.580191(17) 0.03622(10) Uani 1 1 d . . .
As1 As 0.58732(3) 0.29344(4) 0.59993(3) 0.04684(14) Uani 1 1 d . . .
Br1 Br 0.7030(3) 0.6666(4) 0.6084(4) 0.0552(6) Uani 0.556(2) 1 d P A 1
Br2 Br 0.47318(11) 0.6930(2) 0.70055(18) 0.0574(4) Uani 0.661(2) 1 d P A 1
Cl1 Cl 0.6903(10) 0.6550(14) 0.6134(13) 0.0552(6) Uani 0.44 1 d P A 2
Cl2 Cl 0.4945(7) 0.6855(13) 0.7042(10) 0.0574(4) Uani 0.34 1 d P A 2
S1 S 0.55388(8) 0.43616(9) 0.67015(7) 0.0472(3) Uani 1 1 d . A .
S2 S 0.60999(6) 0.48330(8) 0.45764(6) 0.0368(2) Uani 1 1 d . . .
S3 S 0.68195(8) 0.36532(10) 0.50834(8) 0.0505(3) Uani 1 1 d . A .
S4 S 0.52701(8) 0.73874(9) 0.47971(7) 0.0480(3) Uani 1 1 d . . .
N1 N 0.3131(3) 0.4232(4) 0.7539(3) 0.0594(11) Uani 1 1 d . B .
N2 N 0.2137(3) 0.4282(8) 0.6634(4) 0.114(3) Uani 1 1 d D . .
C1 C 0.3184(5) 0.3322(5) 0.7112(4) 0.088(2) Uani 1 1 d . . .
H1A H 0.3573 0.2767 0.7193 0.106 Uiso 1 1 calc R B .
C2 C 0.2558(6) 0.3398(8) 0.6551(5) 0.125(4) Uani 1 1 d . B .
H2A H 0.2438 0.2893 0.6156 0.149 Uiso 1 1 calc R . .
C3 C 0.2509(4) 0.4792(7) 0.7229(4) 0.091(2) Uani 1 1 d . B .
H3A H 0.2350 0.5461 0.7404 0.109 Uiso 1 1 calc R . .
C4 C 0.3691(4) 0.4508(5) 0.8232(3) 0.0754(17) Uani 1 1 d . . .
H4A H 0.3880 0.5225 0.8180 0.113 Uiso 1 1 calc R B .
H4B H 0.4196 0.4055 0.8241 0.113 Uiso 1 1 calc R . .
H4C H 0.3364 0.4426 0.8727 0.113 Uiso 1 1 calc R . .
C5 C 0.1389(13) 0.4963(17) 0.6291(8) 0.102(5) Uani 0.465(11) 1 d PDU B 1
H5A H 0.0859 0.4846 0.6607 0.122 Uiso 0.465(11) 1 calc PR B 1
H5B H 0.1547 0.5700 0.6340 0.122 Uiso 0.465(11) 1 calc PR B 1
C6 C 0.1210(9) 0.4708(11) 0.5409(7) 0.080(4) Uani 0.465(11) 1 d PDU B 1
H6A H 0.0728 0.5128 0.5217 0.120 Uiso 0.465(11) 1 calc PR B 1
H6B H 0.1064 0.3976 0.5358 0.120 Uiso 0.465(11) 1 calc PR B 1
H6C H 0.1726 0.4857 0.5091 0.120 Uiso 0.465(11) 1 calc PR B 1
C5B C 0.1397(9) 0.4237(9) 0.6009(8) 0.090(4) Uani 0.535(11) 1 d PDU B 2
H5C H 0.1607 0.4082 0.5464 0.108 Uiso 0.535(11) 1 calc PR B 2
H5D H 0.0932 0.3752 0.6160 0.108 Uiso 0.535(11) 1 calc PR B 2
C6B C 0.1136(12) 0.5368(9) 0.6114(9) 0.097(5) Uani 0.535(11) 1 d PDU B 2
H6D H 0.0656 0.5528 0.5755 0.145 Uiso 0.535(11) 1 calc PR B 2
H6E H 0.1628 0.5813 0.5989 0.145 Uiso 0.535(11) 1 calc PR B 2
H6F H 0.0956 0.5485 0.6667 0.145 Uiso 0.535(11) 1 calc PR B 2

loop_
_atom_site_aniso_label
_atom_site_aniso_U_11
_atom_site_aniso_U_22
_atom_site_aniso_U_33
_atom_site_aniso_U_23
_atom_site_aniso_U_13
_atom_site_aniso_U_12
Sn1 0.04102(17) 0.03365(16) 0.03399(16) -0.00290(13) 0.00202(12) -0.00170(13)
As1 0.0551(3) 0.0399(3) 0.0455(3) 0.0087(2) 0.0025(2) 0.0086(2)
Br1 0.0407(14) 0.0532(13) 0.0716(10) -0.0006(9) -0.0055(11) -0.0163(8)
Br2 0.0686(12) 0.0560(7) 0.0475(5) -0.0172(4) 0.0077(9) 0.0067(9)
Cl1 0.0407(14) 0.0532(13) 0.0716(10) -0.0006(9) -0.0055(11) -0.0163(8)
Cl2 0.0686(12) 0.0560(7) 0.0475(5) -0.0172(4) 0.0077(9) 0.0067(9)
S1 0.0642(7) 0.0451(6) 0.0322(6) 0.0042(5) 0.0023(5) 0.0018(6)
S2 0.0368(5) 0.0374(5) 0.0361(5) 0.0008(5) 0.0074(4) 0.0001(5)
S3 0.0438(6) 0.0529(7) 0.0549(7) 0.0059(6) 0.0073(5) 0.0103(6)
S4 0.0593(7) 0.0347(6) 0.0502(7) 0.0044(5) 0.0017(5) -0.0073(5)
N1 0.049(2) 0.081(3) 0.048(2) 0.005(2) 0.009(2) -0.005(2)
N2 0.050(3) 0.229(9) 0.064(4) 0.051(5) 0.006(3) -0.001(4)
C1 0.125(6) 0.062(4) 0.077(4) 0.007(4) -0.018(4) -0.013(4)
C2 0.136(8) 0.162(9) 0.075(5) 0.017(6) -0.036(6) -0.092(7)
C3 0.064(4) 0.147(7) 0.061(4) 0.014(4) 0.007(3) 0.034(4)
C4 0.064(3) 0.092(4) 0.070(4) -0.009(3) -0.002(3) -0.009(3)
C5 0.115(11) 0.130(14) 0.061(9) 0.004(10) -0.002(8) 0.046(12)
C6 0.093(9) 0.077(9) 0.069(8) 0.007(7) -0.029(7) 0.004(7)
C5B 0.101(8) 0.081(9) 0.088(9) -0.019(7) -0.036(7) -0.003(8)
C6B 0.117(12) 0.085(9) 0.089(10) 0.040(8) -0.011(8) 0.028(8)

loop_
_atom_type_symbol
_atom_type_description
_atom_type_scat_dispersion_real
_atom_type_scat_dispersion_imag
_atom_type_scat_source
C C 0.0033 0.0016 'International Tables Vol C Tables 4.2.6.8 and 6.1.1.4'
H H 0.0000 0.0000 'International Tables Vol C Tables 4.2.6.8 and 6.1.1.4'
N N 0.0061 0.0033 'International Tables Vol C Tables 4.2.6.8 and 6.1.1.4'
S S 0.1246 0.1234 'International Tables Vol C Tables 4.2.6.8 and 6.1.1.4'
As As 0.0499 2.0058 'International Tables Vol C Tables 4.2.6.8 and 6.1.1.4'
Sn Sn -0.6537 1.4246 'International Tables Vol C Tables 4.2.6.8 and 6.1.1.4'
Cl Cl 0.1484 0.1585 'International Tables Vol C Tables 4.2.6.8 and 6.1.1.4'
Br Br -0.2901 2.4595 'International Tables Vol C Tables 4.2.6.8 and 6.1.1.4'

loop_
_geom_angle_atom_site_label_1
_geom_angle_atom_site_label_2
_geom_angle_atom_site_label_3
_geom_angle
_geom_angle_site_symmetry_1
_geom_angle_site_symmetry_3
Cl1 Sn1 Cl2 87.0(6) . .
Cl1 Sn1 S4 90.9(4) . .
Cl2 Sn1 S4 99.3(4) . .
Cl1 Sn1 S1 94.6(4) . .
Cl2 Sn1 S1 84.6(4) . .
S4 Sn1 S1 173.44(4) . .
Cl1 Sn1 Br2 93.3(5) . .
Cl2 Sn1 Br2 7.3(3) . .
S4 Sn1 Br2 95.62(7) . .
S1 Sn1 Br2 87.70(7) . .
Cl1 Sn1 Br1 3.4(6) . .
Cl2 Sn1 Br1 88.5(3) . .
S4 Sn1 Br1 87.69(13) . .
S1 Sn1 Br1 97.70(13) . .
Br2 Sn1 Br1 94.66(15) . .
Cl1 Sn1 S2 177.0(5) . 5_666
Cl2 Sn1 S2 95.1(3) . 5_666
S4 Sn1 S2 90.97(4) . 5_666
S1 Sn1 S2 83.43(4) . 5_666
Br2 Sn1 S2 88.86(6) . 5_666
Br1 Sn1 S2 176.34(14) . 5_666
Cl1 Sn1 S2 90.4(5) . .
Cl2 Sn1 S2 174.1(3) . .
S4 Sn1 S2 86.00(4) . .
S1 Sn1 S2 90.33(4) . .
Br2 Sn1 S2 175.92(7) . .
Br1 Sn1 S2 89.15(14) . .
S2 Sn1 S2 87.36(3) 5_666 .
S1 As1 S4 106.28(5) . 5_666
S1 As1 S3 99.27(5) . .
S4 As1 S3 100.30(5) 5_666 .
As1 S1 Sn1 111.23(5) . .
S3 S2 Sn1 107.71(5) . 5_666
S3 S2 Sn1 106.18(5) . .
Sn1 S2 Sn1 92.64(3) 5_666 .
S2 S3 As1 103.18(6) . .
As1 S4 Sn1 110.16(5) 5_666 .
C3 N1 C1 108.1(6) . .
C3 N1 C4 126.9(6) . .
C1 N1 C4 125.0(5) . .
C2 N2 C3 107.2(7) . .
C2 N2 C5B 105.0(9) . .
C3 N2 C5B 147.7(9) . .
C2 N2 C5 144.3(10) . .
C3 N2 C5 108.5(9) . .
C5B N2 C5 39.4(8) . .
C2 C1 N1 104.8(7) . .
C2 C1 H1A 127.6 . .
N1 C1 H1A 127.6 . .
N2 C2 C1 109.9(8) . .
N2 C2 H2A 125.0 . .
C1 C2 H2A 125.0 . .
N1 C3 N2 109.9(7) . .
N1 C3 H3A 125.0 . .
N2 C3 H3A 125.0 . .
N1 C4 H4A 109.5 . .
N1 C4 H4B 109.5 . .
H4A C4 H4B 109.5 . .
N1 C4 H4C 109.5 . .
H4A C4 H4C 109.5 . .
H4B C4 H4C 109.5 . .
C6 C5 N2 111.4(10) . .
C6 C5 H5A 109.3 . .
N2 C5 H5A 109.3 . .
C6 C5 H5B 109.3 . .
N2 C5 H5B 109.3 . .
H5A C5 H5B 108.0 . .
C6B C5B N2 94.6(8) . .
C6B C5B H5C 112.8 . .
N2 C5B H5C 112.8 . .
C6B C5B H5D 112.8 . .
N2 C5B H5D 112.8 . .
H5C C5B H5D 110.3 . .
C5B C6B H6D 109.5 . .
C5B C6B H6E 109.5 . .
H6D C6B H6E 109.5 . .
C5B C6B H6F 109.5 . .
H6D C6B H6F 109.5 . .
H6E C6B H6F 109.5 . .

loop_
_geom_bond_atom_site_label_1
_geom_bond_atom_site_label_2
_geom_bond_distance
_geom_bond_site_symmetry_2
Sn1 Cl1 2.394(14) .
Sn1 Cl2 2.473(15) .
Sn1 S4 2.4904(12) .
Sn1 S1 2.4944(12) .
Sn1 Br2 2.591(3) .
Sn1 Br1 2.604(4) .
Sn1 S2 2.6340(10) 5_666
Sn1 S2 2.6434(10) .
As1 S1 2.2098(13) .
As1 S4 2.2128(13) 5_666
As1 S3 2.2732(13) .
S2 S3 2.0346(16) .
S2 Sn1 2.6340(10) 5_666
S4 As1 2.2128(13) 5_666
N1 C3 1.287(7) .
N1 C1 1.356(7) .
N1 C4 1.464(6) .
N2 C2 1.301(11) .
N2 C3 1.302(9) .
N2 C5B 1.524(10) .
N2 C5 1.536(11) .
C1 C2 1.328(10) .
C1 H1A 0.9300 .
C2 H2A 0.9300 .
C3 H3A 0.9300 .
C4 H4A 0.9600 .
C4 H4B 0.9600 .
C4 H4C 0.9600 .
C5 C6 1.510(9) .
C5 H5A 0.9700 .
C5 H5B 0.9700 .
C6 H6A 0.9600 .
C6 H6B 0.9600 .
C6 H6C 0.9600 .
C5B C6B 1.501(9) .
C5B H5C 0.9700 .
C5B H5D 0.9700 .
C6B H6D 0.9600 .
C6B H6E 0.9600 .
C6B H6F 0.9600 .

loop_
_geom_hbond_atom_site_label_D
_geom_hbond_atom_site_label_H
_geom_hbond_atom_site_label_A
_geom_hbond_distance_DH
_geom_hbond_distance_HA
_geom_hbond_distance_DA
_geom_hbond_angle_DHA
_geom_hbond_site_symmetry_A
C1 H1A Cl2 0.93 2.83 3.673(16) 151.8 4_646
C1 H1A Br2 0.93 3.08 3.906(8) 148.7 4_646
C3 H3A Cl1 0.93 2.85 3.62(2) 140.0 6_557
C3 H3A Br1 0.93 2.96 3.728(9) 140.9 6_557
C2 H2A S3 0.93 2.98 3.908(8) 172.9 3_456
C6 H6C S3 0.96 2.92 3.735(14) 142.9 5_666
C6 H6B S4 0.96 3.01 3.844(13) 146.5 7_655
C6B H6D S4 0.96 2.86 3.482(11) 123.2 3_466
C6B H6E S3 0.96 3.02 3.882(19) 150.0 5_666

loop_
_geom_torsion_atom_site_label_1
_geom_torsion_atom_site_label_2
_geom_torsion_atom_site_label_3
_geom_torsion_atom_site_label_4
_geom_torsion
_geom_torsion_site_symmetry_1
_geom_torsion_site_symmetry_4
S4 As1 S1 Sn1 -67.47(6) 5_666 .
S3 As1 S1 Sn1 36.20(6) . .
Cl1 Sn1 S1 As1 -99.0(5) . .
Cl2 Sn1 S1 As1 174.5(3) . .
S4 Sn1 S1 As1 47.3(4) . .
Br2 Sn1 S1 As1 167.83(7) . .
Br1 Sn1 S1 As1 -97.78(15) . .
S2 Sn1 S1 As1 78.71(5) 5_666 .
S2 Sn1 S1 As1 -8.60(5) . .
Cl1 Sn1 S2 S3 68.7(5) . .
Cl2 Sn1 S2 S3 5(3) . .
S4 Sn1 S2 S3 159.54(6) . .
S1 Sn1 S2 S3 -25.90(6) . .
Br2 Sn1 S2 S3 -87.0(8) . .
Br1 Sn1 S2 S3 71.80(13) . .
S2 Sn1 S2 S3 -109.30(6) 5_666 .
Cl1 Sn1 S2 Sn1 178.0(4) . 5_666
Cl2 Sn1 S2 Sn1 114(3) . 5_666
S4 Sn1 S2 Sn1 -91.16(4) . 5_666
S1 Sn1 S2 Sn1 83.40(4) . 5_666
Br2 Sn1 S2 Sn1 22.3(9) . 5_666
Br1 Sn1 S2 Sn1 -178.90(13) . 5_666
S2 Sn1 S2 Sn1 0.0 5_666 5_666
Sn1 S2 S3 As1 -47.19(6) 5_666 .
Sn1 S2 S3 As1 51.03(6) . .
S1 As1 S3 S2 -54.95(7) . .
S4 As1 S3 S2 53.62(7) 5_666 .
Cl1 Sn1 S4 As1 165.8(5) . 5_666
Cl2 Sn1 S4 As1 -107.1(3) . 5_666
S1 Sn1 S4 As1 19.4(4) . 5_666
Br2 Sn1 S4 As1 -100.76(7) . 5_666
Br1 Sn1 S4 As1 164.78(15) . 5_666
S2 Sn1 S4 As1 -11.81(5) 5_666 5_666
S2 Sn1 S4 As1 75.47(5) . 5_666
C3 N1 C1 C2 -0.4(8) . .
C4 N1 C1 C2 179.5(6) . .
C3 N2 C2 C1 2.1(10) . .
C5B N2 C2 C1 -175.6(8) . .
C5 N2 C2 C1 -180.0(17) . .
N1 C1 C2 N2 -1.1(9) . .
C1 N1 C3 N2 1.7(7) . .
C4 N1 C3 N2 -178.2(5) . .
C2 N2 C3 N1 -2.4(9) . .
C5B N2 C3 N1 173.4(14) . .
C5 N2 C3 N1 178.9(10) . .
C2 N2 C5 C6 -24(3) . .
C3 N2 C5 C6 153.5(14) . .
C5B N2 C5 C6 -31.1(12) . .
C2 N2 C5B C6B -170.3(11) . .
C3 N2 C5B C6B 14(2) . .
C5 N2 C5B C6B 5.7(18) . .
